data_7026036
loop_
_publ_author_name
'Xiong, Yun'
'Yao, Shenglai'
'Driess, Matthias'

_publ_section_title
;
 Coordination of a Si[double bond, length as m-dash]O subunit to metals:
 complexes of donor-stabilized silanone featuring a terminal Si[double
 bond, length as m-dash]O\\rightarrow M coordination (M = Zn, Al).
;
_journal_issue 39
_journal_name_full 'Dalton transactions (Cambridge, England : 2003)'
_journal_page_first 9282
_journal_page_last 9287
_journal_paper_doi 10.1039/c0dt00148a
_journal_volume 39
_journal_year 2010
_chemical_formula_sum 'C53 H75 Al N4 O Si'
_chemical_formula_weight 839.24
_chemical_name_systematic
;
?
;
_space_group_IT_number 2
_symmetry_cell_setting triclinic
_symmetry_space_group_name_Hall '-P 1'
_symmetry_space_group_name_H-M 'P -1'
_atom_sites_solution_hydrogens geom
_atom_sites_solution_primary direct
_atom_sites_solution_secondary difmap
_audit_creation_method
;
CrysAlis RED, Oxford Diffraction Ltd.,
Version 1.171.31.8 (release 12-01-2007 CrysAlis171 .NET)
(compiled Jan 12 2007,17:49:11)
;
_cell_angle_alpha 108.081(4)
_cell_angle_beta 98.036(3)
_cell_angle_gamma 90.780(3)
_cell_formula_units_Z 2
_cell_length_a 11.3598(3)
_cell_length_b 14.2375(6)
_cell_length_c 17.6960(9)
_cell_measurement_reflns_used 6404
_cell_measurement_temperature 150(2)
_cell_measurement_theta_max 32.3663
_cell_measurement_theta_min 3.0035
_cell_volume 2689.1(2)
_computing_cell_refinement
;
CrysAlis RED, Oxford Diffraction Ltd.,
Version 1.171.31.8 (release 12-01-2007 CrysAlis171 .NET)
(compiled Jan 12 2007,17:49:11)
;
_computing_data_collection
;
CrysAlis CCD, Oxford Diffraction Ltd.,
Version 1.171.31.8 (release 12-01-2007 CrysAlis171 .NET)
(compiled Jan 12 2007,17:49:11)
;
_computing_data_reduction
;
CrysAlis RED, Oxford Diffraction Ltd.,
Version 1.171.31.8 (release 12-01-2007 CrysAlis171 .NET)
(compiled Jan 12 2007,17:49:11)
;
_computing_publication_material 'SHELXL-97 (Sheldrick, 1997)'
_computing_structure_refinement 'SHELXL-97 (Sheldrick, 1997)'
_computing_structure_solution 'SHELXS-97 (Sheldrick, 1990)'
_diffrn_ambient_temperature 150(2)
_diffrn_measured_fraction_theta_full 0.996
_diffrn_measured_fraction_theta_max 0.996
_diffrn_measurement_device_type 'Oxford Diffraction Xcalibur S Sapphire'
_diffrn_measurement_method \w
_diffrn_radiation_monochromator graphite
_diffrn_radiation_source 'Enhance (Mo) X-ray Source'
_diffrn_radiation_type MoK\a
_diffrn_radiation_wavelength 0.71073
_diffrn_reflns_av_R_equivalents 0.0464
_diffrn_reflns_av_sigmaI/netI 0.0906
_diffrn_reflns_limit_h_max 13
_diffrn_reflns_limit_h_min -13
_diffrn_reflns_limit_k_max 16
_diffrn_reflns_limit_k_min -16
_diffrn_reflns_limit_l_max 21
_diffrn_reflns_limit_l_min -20
_diffrn_reflns_number 21383
_diffrn_reflns_theta_full 25.00
_diffrn_reflns_theta_max 25.00
_diffrn_reflns_theta_min 3.02
_exptl_absorpt_coefficient_mu 0.097
_exptl_absorpt_correction_T_max 0.9894
_exptl_absorpt_correction_T_min 0.9705
_exptl_absorpt_correction_type multi-scan
_exptl_absorpt_process_details
;
CrysAlis RED, Oxford Diffraction Ltd.,
Version 1.171.32.24 (release 21-04-2008 CrysAlis171 .NET)
(compiled Apr 21 2008,18:23:10)
Empirical absorption correction using spherical harmonics,
implemented in SCALE3 ABSPACK scaling algorithm.
;
_exptl_crystal_colour colorless
_exptl_crystal_density_diffrn 1.036
_exptl_crystal_density_method 'not measured'
_exptl_crystal_description block
_exptl_crystal_F_000 912
_exptl_crystal_size_max 0.31
_exptl_crystal_size_mid 0.27
_exptl_crystal_size_min 0.11
_platon_squeeze_details
;
;
_refine_diff_density_max 0.391
_refine_diff_density_min -0.408
_refine_diff_density_rms 0.055
_refine_ls_extinction_method none
_refine_ls_goodness_of_fit_ref 1.040
_refine_ls_hydrogen_treatment constr
_refine_ls_matrix_type full
_refine_ls_number_parameters 683
_refine_ls_number_reflns 9449
_refine_ls_number_restraints 489
_refine_ls_restrained_S_all 1.061
_refine_ls_R_factor_all 0.1165
_refine_ls_R_factor_gt 0.0704
_refine_ls_shift/su_max 0.001
_refine_ls_shift/su_mean 0.000
_refine_ls_structure_factor_coef Fsqd
_refine_ls_weighting_details 'calc w=1/[\s^2^(Fo^2^)+(0.0910P)^2^+0.0000P] where P=(Fo^2^+2Fc^2^)/3'
_refine_ls_weighting_scheme calc
_refine_ls_wR_factor_gt 0.1586
_refine_ls_wR_factor_ref 0.1762
_reflns_number_gt 6432
_reflns_number_total 9449
_reflns_threshold_expression >2sigma(I)
_cod_data_source_file c0dt00148a.txt
_cod_data_source_block 5
_cod_original_cell_volume 2689.07(19)
_cod_original_sg_symbol_H-M P-1
_cod_database_code 7026036

loop_
_symmetry_equiv_pos_as_xyz
'x, y, z'
'-x, -y, -z'

loop_
_atom_site_label
_atom_site_type_symbol
_atom_site_fract_x
_atom_site_fract_y
_atom_site_fract_z
_atom_site_U_iso_or_equiv
_atom_site_adp_type
_atom_site_occupancy
_atom_site_symmetry_multiplicity
_atom_site_calc_flag
_atom_site_refinement_flags
_atom_site_disorder_assembly
_atom_site_disorder_group
Si1 Si 0.23893(7) 0.39003(6) 0.73002(5) 0.0164(2) Uani 1 1 d . . .
Al1 Al 0.34267(8) 0.28104(7) 0.86510(5) 0.0209(2) Uani 1 1 d . . .
O1 O 0.28596(17) 0.32720(15) 0.78385(12) 0.0227(5) Uani 1 1 d . . .
N1 N 0.0880(2) 0.40099(18) 0.71270(14) 0.0187(6) Uani 1 1 d . . .
C1 C -0.0826(3) 0.4551(3) 0.6386(2) 0.0315(8) Uani 1 1 d . . .
H1A H -0.1174 0.4711 0.5925 0.038 Uiso 1 1 calc R . .
H1B H -0.1274 0.4586 0.6808 0.038 Uiso 1 1 calc R . .
N2 N 0.2822(2) 0.35907(17) 0.63581(14) 0.0176(5) Uani 1 1 d . . .
C2 C 0.0356(3) 0.4260(2) 0.64445(18) 0.0215(7) Uani 1 1 d . . .
N3 N 0.3037(2) 0.51633(17) 0.78238(14) 0.0181(5) Uani 1 1 d . . .
C3 C 0.1022(3) 0.4206(2) 0.58254(18) 0.0217(7) Uani 1 1 d . . .
H3 H 0.0642 0.4428 0.5404 0.026 Uiso 1 1 calc R . .
N4 N 0.4516(3) 0.8049(2) 0.89084(17) 0.0365(7) Uani 1 1 d . . .
C4 C 0.2160(3) 0.3876(2) 0.57356(17) 0.0215(7) Uani 1 1 d . . .
C5 C 0.2669(3) 0.3838(3) 0.50365(19) 0.0317(8) Uani 1 1 d . . .
H5A H 0.3324 0.4347 0.5179 0.048 Uiso 1 1 calc R . .
H5B H 0.2060 0.3957 0.4632 0.048 Uiso 1 1 calc R . .
H5C H 0.2975 0.3184 0.4818 0.048 Uiso 1 1 calc R . .
C6 C 0.0081(2) 0.3880(2) 0.76738(18) 0.0217(7) Uani 1 1 d . . .
C7 C -0.0399(3) 0.2926(2) 0.75749(19) 0.0255(7) Uani 1 1 d . . .
C8 C -0.1205(3) 0.2835(3) 0.8071(2) 0.0351(8) Uani 1 1 d . . .
H8 H -0.1551 0.2198 0.8006 0.042 Uiso 1 1 calc R . .
C9 C -0.1517(3) 0.3640(3) 0.8656(2) 0.0381(9) Uani 1 1 d . . .
H9 H -0.2076 0.3555 0.8986 0.046 Uiso 1 1 calc R . .
C10 C -0.1026(3) 0.4560(3) 0.8765(2) 0.0323(8) Uani 1 1 d . . .
H10 H -0.1229 0.5108 0.9183 0.039 Uiso 1 1 calc R . .
C11 C -0.0228(3) 0.4713(2) 0.82718(18) 0.0251(7) Uani 1 1 d . . .
C12 C 0.0262(3) 0.5753(2) 0.8411(2) 0.0307(8) Uani 1 1 d . . .
H12 H 0.0725 0.5739 0.7968 0.037 Uiso 1 1 calc R . .
C13 C 0.1113(3) 0.6123(3) 0.9208(2) 0.0434(10) Uani 1 1 d . . .
H13A H 0.0663 0.6205 0.9656 0.065 Uiso 1 1 calc R . .
H13B H 0.1505 0.6760 0.9254 0.065 Uiso 1 1 calc R . .
H13C H 0.1715 0.5640 0.9223 0.065 Uiso 1 1 calc R . .
C14 C -0.0727(3) 0.6480(3) 0.8402(2) 0.0453(10) Uani 1 1 d . . .
H14A H -0.1278 0.6233 0.7895 0.068 Uiso 1 1 calc R . .
H14B H -0.0371 0.7130 0.8450 0.068 Uiso 1 1 calc R . .
H14C H -0.1162 0.6538 0.8853 0.068 Uiso 1 1 calc R . .
C15 C -0.0071(3) 0.2003(2) 0.6940(2) 0.0299(8) Uani 1 1 d . . .
H15 H 0.0790 0.2098 0.6902 0.036 Uiso 1 1 calc R . .
C16 C -0.0222(3) 0.1057(3) 0.7149(3) 0.0465(10) Uani 1 1 d . . .
H16A H -0.1073 0.0884 0.7105 0.070 Uiso 1 1 calc R . .
H16B H 0.0168 0.1156 0.7700 0.070 Uiso 1 1 calc R . .
H16C H 0.0140 0.0520 0.6776 0.070 Uiso 1 1 calc R . .
C17 C -0.0781(3) 0.1883(3) 0.6108(2) 0.0412(9) Uani 1 1 d . . .
H17A H -0.0565 0.1280 0.5718 0.062 Uiso 1 1 calc R . .
H17B H -0.0598 0.2457 0.5942 0.062 Uiso 1 1 calc R . .
H17C H -0.1635 0.1834 0.6134 0.062 Uiso 1 1 calc R . .
C18 C 0.3802(3) 0.2960(2) 0.61443(18) 0.0223(7) Uani 1 1 d . . .
C19 C 0.4968(3) 0.3374(2) 0.6309(2) 0.0304(8) Uani 1 1 d . . .
C20 C 0.5870(3) 0.2745(3) 0.6074(3) 0.0530(12) Uani 1 1 d . . .
H20 H 0.6674 0.3003 0.6191 0.064 Uiso 1 1 calc R . .
C21 C 0.5608(4) 0.1749(3) 0.5672(3) 0.0704(15) Uani 1 1 d . . .
H21 H 0.6233 0.1332 0.5508 0.084 Uiso 1 1 calc R . .
C22 C 0.4462(3) 0.1356(3) 0.5508(3) 0.0531(12) Uani 1 1 d . . .
H22 H 0.4298 0.0670 0.5232 0.064 Uiso 1 1 calc R . .
C23 C 0.3535(3) 0.1951(2) 0.5741(2) 0.0306(8) Uani 1 1 d . . .
C24 C 0.2273(3) 0.1479(2) 0.5533(2) 0.0332(8) Uani 1 1 d . . .
H24 H 0.1740 0.1987 0.5807 0.040 Uiso 1 1 calc R . .
C25 C 0.2166(3) 0.0598(3) 0.5837(2) 0.0448(10) Uani 1 1 d . . .
H25A H 0.2659 0.0077 0.5564 0.067 Uiso 1 1 calc R . .
H25B H 0.1333 0.0343 0.5724 0.067 Uiso 1 1 calc R . .
H25C H 0.2438 0.0805 0.6418 0.067 Uiso 1 1 calc R . .
C26 C 0.1832(4) 0.1175(3) 0.4626(2) 0.0605(12) Uani 1 1 d . . .
H26A H 0.1899 0.1750 0.4439 0.091 Uiso 1 1 calc R . .
H26B H 0.0997 0.0923 0.4517 0.091 Uiso 1 1 calc R . .
H26C H 0.2317 0.0656 0.4343 0.091 Uiso 1 1 calc R . .
C27 C 0.5298(3) 0.4478(2) 0.6695(2) 0.0282(8) Uani 1 1 d . . .
H27 H 0.4553 0.4820 0.6821 0.034 Uiso 1 1 calc R . .
C28 C 0.5830(3) 0.4898(3) 0.6113(2) 0.0438(10) Uani 1 1 d . . .
H28A H 0.6556 0.4566 0.5974 0.066 Uiso 1 1 calc R . .
H28B H 0.6024 0.5610 0.6367 0.066 Uiso 1 1 calc R . .
H28C H 0.5252 0.4789 0.5623 0.066 Uiso 1 1 calc R . .
C29 C 0.6151(3) 0.4683(3) 0.7475(2) 0.0430(10) Uani 1 1 d . . .
H29A H 0.5793 0.4414 0.7843 0.064 Uiso 1 1 calc R . .
H29B H 0.6314 0.5399 0.7722 0.064 Uiso 1 1 calc R . .
H29C H 0.6897 0.4368 0.7364 0.064 Uiso 1 1 calc R . .
C30 C 0.3821(3) 0.5414(2) 0.85166(18) 0.0240(7) Uani 1 1 d . . .
H30 H 0.4028 0.4914 0.8755 0.029 Uiso 1 1 calc R . .
C31 C 0.4327(3) 0.6349(2) 0.8890(2) 0.0311(8) Uani 1 1 d . . .
H31 H 0.4870 0.6482 0.9376 0.037 Uiso 1 1 calc R . .
C32 C 0.4051(3) 0.7121(2) 0.85602(19) 0.0266(7) Uani 1 1 d . . .
C33 C 0.3232(3) 0.6845(2) 0.78363(18) 0.0253(7) Uani 1 1 d . . .
H33 H 0.3003 0.7328 0.7584 0.030 Uiso 1 1 calc R . .
C34 C 0.2775(3) 0.5908(2) 0.75027(18) 0.0225(7) Uani 1 1 d . . .
H34 H 0.2236 0.5752 0.7013 0.027 Uiso 1 1 calc R . .
C35 C 0.5370(4) 0.8331(3) 0.9651(2) 0.0597(13) Uani 1 1 d . . .
H35A H 0.4948 0.8388 1.0108 0.089 Uiso 1 1 calc R . .
H35B H 0.5780 0.8970 0.9721 0.089 Uiso 1 1 calc R . .
H35C H 0.5954 0.7826 0.9621 0.089 Uiso 1 1 calc R . .
C36 C 0.4146(4) 0.8842(3) 0.8574(2) 0.0481(11) Uani 1 1 d . . .
H36A H 0.4303 0.8668 0.8018 0.072 Uiso 1 1 calc R . .
H36B H 0.4596 0.9462 0.8897 0.072 Uiso 1 1 calc R . .
H36C H 0.3293 0.8924 0.8584 0.072 Uiso 1 1 calc R . .
C37 C 0.5183(3) 0.3152(3) 0.8875(2) 0.0364(9) Uani 1 1 d . . .
H37A H 0.5492 0.3036 0.8366 0.055 Uiso 1 1 calc R . .
H37B H 0.5579 0.2738 0.9171 0.055 Uiso 1 1 calc R . .
H37C H 0.5337 0.3851 0.9197 0.055 Uiso 1 1 calc R . .
C38 C 0.2579(3) 0.3514(3) 0.9559(2) 0.0444(10) Uani 1 1 d . . .
H38A H 0.2857 0.4215 0.9763 0.067 Uiso 1 1 calc R . .
H38B H 0.2745 0.3218 0.9992 0.067 Uiso 1 1 calc R . .
H38C H 0.1720 0.3456 0.9371 0.067 Uiso 1 1 calc R . .
C39 C 0.3091(3) 0.1356(3) 0.8283(2) 0.0416(9) Uani 1 1 d . . .
H39A H 0.2239 0.1202 0.8083 0.062 Uiso 1 1 calc R . .
H39B H 0.3318 0.1100 0.8733 0.062 Uiso 1 1 calc R . .
H39C H 0.3550 0.1048 0.7850 0.062 Uiso 1 1 calc R . .
C50 C 0.1800(11) 0.8694(8) 0.6799(10) 0.046(3) Uani 0.576(9) 1 d PDU A 1
H50A H 0.1752 0.9354 0.7135 0.055 Uiso 0.576(9) 1 calc PR A 1
C51 C 0.2770(8) 0.8445(6) 0.6411(6) 0.066(3) Uani 0.576(9) 1 d PDU A 1
H51A H 0.3389 0.8935 0.6485 0.079 Uiso 0.576(9) 1 calc PR A 1
C52 C 0.2859(10) 0.7494(7) 0.5916(6) 0.078(3) Uani 0.576(9) 1 d PDU A 1
H52A H 0.3525 0.7322 0.5642 0.094 Uiso 0.576(9) 1 calc PR A 1
C53 C 0.1929(9) 0.6783(6) 0.5830(5) 0.075(3) Uani 0.576(9) 1 d PDU A 1
H53A H 0.1952 0.6129 0.5478 0.090 Uiso 0.576(9) 1 calc PR A 1
C54 C 0.1003(16) 0.7027(8) 0.6247(13) 0.062(4) Uani 0.576(9) 1 d PDU A 1
H54A H 0.0427 0.6525 0.6224 0.075 Uiso 0.576(9) 1 calc PR A 1
C55 C 0.0885(7) 0.7989(6) 0.6703(5) 0.057(2) Uani 0.576(9) 1 d PDU A 1
C56 C -0.0155(11) 0.8240(11) 0.7138(9) 0.088(5) Uani 0.576(9) 1 d PU A 1
H56A H -0.0078 0.8942 0.7457 0.131 Uiso 0.576(9) 1 calc PR A 1
H56B H -0.0185 0.7836 0.7494 0.131 Uiso 0.576(9) 1 calc PR A 1
H56C H -0.0889 0.8106 0.6748 0.131 Uiso 0.576(9) 1 calc PR A 1
C80 C 0.1851(11) 0.7518(8) 0.6155(6) 0.071(4) Uani 0.424(9) 1 d PDU A 2
C81 C 0.2055(19) 0.8494(11) 0.6652(15) 0.072(5) Uani 0.424(9) 1 d PDU A 2
H81A H 0.2703 0.8892 0.6606 0.086 Uiso 0.424(9) 1 calc PR A 2
C82 C 0.1310(12) 0.8883(8) 0.7215(8) 0.074(4) Uani 0.424(9) 1 d PDU A 2
H82A H 0.1480 0.9535 0.7578 0.089 Uiso 0.424(9) 1 calc PR A 2
C83 C 0.0322(15) 0.8332(12) 0.7254(13) 0.088(5) Uani 0.424(9) 1 d PDU A 2
H83A H -0.0197 0.8607 0.7632 0.105 Uiso 0.424(9) 1 calc PR A 2
C84 C 0.0098(11) 0.7368(9) 0.6731(7) 0.079(4) Uani 0.424(9) 1 d PDU A 2
H84A H -0.0577 0.6981 0.6753 0.095 Uiso 0.424(9) 1 calc PR A 2
C85 C 0.086(2) 0.6969(14) 0.618(2) 0.078(6) Uani 0.424(9) 1 d PDU A 2
H85A H 0.0693 0.6317 0.5812 0.093 Uiso 0.424(9) 1 calc PR A 2
C86 C 0.2655(16) 0.7089(15) 0.5612(11) 0.120(8) Uani 0.424(9) 1 d PDU A 2
H86A H 0.2373 0.6405 0.5306 0.179 Uiso 0.424(9) 1 calc PR A 2
H86B H 0.3447 0.7095 0.5915 0.179 Uiso 0.424(9) 1 calc PR A 2
H86C H 0.2698 0.7472 0.5241 0.179 Uiso 0.424(9) 1 calc PR A 2
C57 C 0.7034(17) 0.9762(9) 0.8100(8) 0.119(4) Uani 0.612(7) 1 d PDU B 3
H57A H 0.7333 1.0379 0.8482 0.143 Uiso 0.612(7) 1 calc PR B 3
C58 C 0.7288(10) 0.8831(10) 0.8244(8) 0.116(3) Uani 0.612(7) 1 d PDU B 3
H58A H 0.7765 0.8834 0.8731 0.139 Uiso 0.612(7) 1 calc PR B 3
C59 C 0.6839(10) 0.7927(9) 0.7675(8) 0.126(4) Uani 0.612(7) 1 d PDU B 3
H59A H 0.6997 0.7324 0.7782 0.151 Uiso 0.612(7) 1 calc PR B 3
C60 C 0.6154(10) 0.7914(8) 0.6944(8) 0.131(4) Uani 0.612(7) 1 d PDU B 3
H60A H 0.5903 0.7303 0.6537 0.157 Uiso 0.612(7) 1 calc PR B 3
C61 C 0.5855(14) 0.8791(8) 0.6830(8) 0.120(4) Uani 0.612(7) 1 d PDU B 3
H61A H 0.5310 0.8780 0.6368 0.144 Uiso 0.612(7) 1 calc PR B 3
C62 C 0.6325(8) 0.9709(7) 0.7371(6) 0.084(3) Uani 0.612(7) 1 d PDU B 3
C63 C 0.6049(12) 1.0554(9) 0.7125(9) 0.135(5) Uani 0.612(7) 1 d PDU B 3
H63A H 0.6355 1.1157 0.7562 0.203 Uiso 0.612(7) 1 calc PR B 3
H63B H 0.5183 1.0566 0.6994 0.203 Uiso 0.612(7) 1 calc PR B 3
H63C H 0.6418 1.0520 0.6649 0.203 Uiso 0.612(7) 1 calc PR B 3
C70 C 0.6834(15) 0.8781(11) 0.7689(11) 0.115(4) Uani 0.388(7) 1 d PDU B 4
H70A H 0.7018 0.8140 0.7711 0.138 Uiso 0.388(7) 1 calc PR B 4
C71 C 0.718(3) 0.9595(13) 0.8363(13) 0.121(5) Uani 0.388(7) 1 d PDU B 4
C72 C 0.769(3) 0.9497(18) 0.8992(15) 0.223(10) Uani 0.388(7) 1 d PDU B 4
H72A H 0.7859 1.0149 0.9400 0.335 Uiso 0.388(7) 1 calc PR B 4
H72B H 0.8433 0.9174 0.8897 0.335 Uiso 0.388(7) 1 calc PR B 4
H72C H 0.7170 0.9088 0.9181 0.335 Uiso 0.388(7) 1 calc PR B 4
C73 C 0.6847(13) 1.0507(11) 0.8319(9) 0.108(4) Uani 0.388(7) 1 d PDU B 4
H73A H 0.7097 1.1090 0.8756 0.130 Uiso 0.388(7) 1 calc PR B 4
C74 C 0.6184(15) 1.0561(11) 0.7670(11) 0.110(4) Uani 0.388(7) 1 d PDU B 4
H74A H 0.5939 1.1191 0.7653 0.132 Uiso 0.388(7) 1 calc PR B 4
C75 C 0.5830(19) 0.9757(13) 0.7020(11) 0.122(5) Uani 0.388(7) 1 d PDU B 4
H75A H 0.5297 0.9808 0.6572 0.147 Uiso 0.388(7) 1 calc PR B 4
C76 C 0.627(2) 0.8869(12) 0.7032(12) 0.112(4) Uani 0.388(7) 1 d PDU B 4
H76A H 0.6153 0.8317 0.6555 0.134 Uiso 0.388(7) 1 calc PR B 4

loop_
_atom_site_aniso_label
_atom_site_aniso_U_11
_atom_site_aniso_U_22
_atom_site_aniso_U_33
_atom_site_aniso_U_23
_atom_site_aniso_U_13
_atom_site_aniso_U_12
Si1 0.0165(4) 0.0157(4) 0.0164(4) 0.0052(3) 0.0005(3) 0.0003(3)
Al1 0.0217(5) 0.0226(5) 0.0213(5) 0.0118(4) 0.0016(4) 0.0011(4)
O1 0.0230(11) 0.0218(12) 0.0243(12) 0.0100(9) 0.0003(9) 0.0011(9)
N1 0.0169(13) 0.0228(14) 0.0174(13) 0.0075(11) 0.0037(10) 0.0025(10)
C1 0.0204(17) 0.049(2) 0.0291(19) 0.0179(17) 0.0032(14) 0.0100(16)
N2 0.0148(12) 0.0201(14) 0.0183(13) 0.0063(11) 0.0030(10) 0.0008(10)
C2 0.0213(16) 0.0186(17) 0.0219(16) 0.0047(13) -0.0013(13) 0.0019(13)
N3 0.0177(13) 0.0169(14) 0.0188(13) 0.0059(11) -0.0008(11) 0.0016(10)
C3 0.0228(17) 0.0213(17) 0.0190(16) 0.0072(13) -0.0051(13) 0.0017(13)
N4 0.0517(19) 0.0193(16) 0.0313(16) 0.0062(13) -0.0127(14) -0.0059(13)
C4 0.0225(17) 0.0206(17) 0.0187(16) 0.0060(13) -0.0045(13) -0.0038(13)
C5 0.0304(19) 0.041(2) 0.0249(18) 0.0129(16) 0.0024(15) -0.0001(16)
C6 0.0152(15) 0.0307(19) 0.0217(16) 0.0111(14) 0.0037(13) 0.0039(13)
C7 0.0200(16) 0.0316(19) 0.0274(18) 0.0132(15) 0.0025(14) -0.0003(14)
C8 0.0273(19) 0.043(2) 0.040(2) 0.0193(18) 0.0062(16) -0.0060(16)
C9 0.0273(19) 0.057(3) 0.037(2) 0.0212(19) 0.0126(16) 0.0008(17)
C10 0.0307(19) 0.041(2) 0.0267(18) 0.0098(16) 0.0094(15) 0.0079(16)
C11 0.0208(16) 0.033(2) 0.0218(17) 0.0087(14) 0.0027(13) 0.0067(14)
C12 0.0290(18) 0.031(2) 0.0312(19) 0.0059(15) 0.0117(15) 0.0060(15)
C13 0.044(2) 0.040(2) 0.037(2) -0.0002(18) 0.0065(18) -0.0017(18)
C14 0.050(2) 0.037(2) 0.054(2) 0.0165(19) 0.019(2) 0.0177(19)
C15 0.0188(17) 0.0283(19) 0.040(2) 0.0078(16) 0.0038(15) -0.0039(14)
C16 0.045(2) 0.034(2) 0.064(3) 0.018(2) 0.014(2) -0.0005(18)
C17 0.039(2) 0.033(2) 0.042(2) 0.0006(17) -0.0021(17) 0.0011(17)
C18 0.0205(16) 0.0247(18) 0.0247(17) 0.0097(14) 0.0082(13) 0.0076(13)
C19 0.0227(18) 0.033(2) 0.039(2) 0.0143(16) 0.0081(15) 0.0058(15)
C20 0.023(2) 0.039(3) 0.093(3) 0.013(2) 0.015(2) 0.0040(17)
C21 0.035(2) 0.043(3) 0.128(5) 0.010(3) 0.034(3) 0.017(2)
C22 0.042(2) 0.027(2) 0.083(3) 0.001(2) 0.023(2) 0.0073(18)
C23 0.0294(18) 0.0252(19) 0.036(2) 0.0052(15) 0.0119(15) 0.0058(15)
C24 0.035(2) 0.0212(19) 0.036(2) -0.0003(15) 0.0058(16) 0.0005(15)
C25 0.048(2) 0.028(2) 0.058(3) 0.0095(18) 0.016(2) 0.0006(17)
C26 0.075(3) 0.052(3) 0.045(3) 0.006(2) 0.000(2) -0.022(2)
C27 0.0149(16) 0.033(2) 0.040(2) 0.0147(16) 0.0067(14) 0.0000(14)
C28 0.035(2) 0.051(3) 0.052(2) 0.028(2) 0.0021(18) -0.0068(18)
C29 0.028(2) 0.059(3) 0.041(2) 0.0169(19) 0.0040(17) -0.0100(18)
C30 0.0263(17) 0.0223(18) 0.0220(17) 0.0087(14) -0.0045(14) 0.0006(14)
C31 0.0360(19) 0.0245(19) 0.0254(18) 0.0049(15) -0.0127(15) -0.0014(15)
C32 0.0321(18) 0.0204(18) 0.0246(18) 0.0051(14) 0.0003(14) 0.0011(14)
C33 0.0292(18) 0.0206(18) 0.0270(18) 0.0113(14) -0.0012(14) 0.0022(14)
C34 0.0235(16) 0.0245(18) 0.0174(16) 0.0066(14) -0.0036(13) 0.0010(14)
C35 0.089(3) 0.029(2) 0.047(3) 0.0122(19) -0.035(2) -0.021(2)
C36 0.069(3) 0.020(2) 0.049(2) 0.0132(18) -0.017(2) -0.0091(18)
C37 0.0287(19) 0.039(2) 0.046(2) 0.0230(18) -0.0016(16) -0.0005(16)
C38 0.048(2) 0.056(3) 0.038(2) 0.0228(19) 0.0144(18) 0.016(2)
C39 0.047(2) 0.032(2) 0.047(2) 0.0193(18) -0.0065(18) 0.0011(17)
C50 0.059(6) 0.033(5) 0.044(7) 0.018(4) -0.012(4) -0.011(5)
C51 0.074(6) 0.055(5) 0.084(6) 0.047(4) 0.001(5) 0.003(4)
C52 0.106(7) 0.075(6) 0.059(7) 0.034(5) 0.001(6) 0.011(6)
C53 0.127(8) 0.051(5) 0.035(5) 0.014(4) -0.027(5) -0.006(5)
C54 0.087(8) 0.038(5) 0.053(7) 0.027(5) -0.046(5) -0.032(5)
C55 0.064(5) 0.059(5) 0.053(5) 0.039(4) -0.023(4) -0.008(4)
C56 0.076(8) 0.109(11) 0.097(9) 0.066(8) 0.001(7) -0.008(6)
C80 0.095(9) 0.071(7) 0.043(6) 0.027(5) -0.026(5) 0.003(6)
C81 0.099(12) 0.050(7) 0.067(11) 0.038(6) -0.027(8) -0.005(8)
C82 0.097(9) 0.034(6) 0.080(9) 0.021(6) -0.038(7) 0.002(5)
C83 0.090(11) 0.064(8) 0.098(10) 0.024(7) -0.017(9) 0.007(7)
C84 0.091(9) 0.068(7) 0.069(8) 0.028(6) -0.030(6) -0.022(7)
C85 0.093(10) 0.064(10) 0.056(11) 0.015(8) -0.042(8) -0.011(7)
C86 0.129(14) 0.138(17) 0.056(12) -0.010(10) -0.009(9) -0.011(12)
C57 0.080(7) 0.133(7) 0.156(9) 0.055(7) 0.034(6) -0.006(7)
C58 0.063(6) 0.164(8) 0.142(9) 0.077(7) 0.019(6) 0.027(7)
C59 0.083(7) 0.115(7) 0.206(10) 0.071(7) 0.057(6) 0.040(6)
C60 0.113(8) 0.100(6) 0.179(9) 0.025(7) 0.058(6) 0.014(6)
C61 0.101(10) 0.120(6) 0.148(8) 0.041(6) 0.048(6) 0.003(6)
C62 0.057(6) 0.090(5) 0.136(7) 0.062(5) 0.055(5) 0.027(5)
C63 0.121(9) 0.124(8) 0.209(13) 0.102(9) 0.072(9) 0.024(7)
C70 0.078(8) 0.110(7) 0.176(9) 0.051(7) 0.073(7) 0.015(7)
C71 0.072(9) 0.138(9) 0.169(10) 0.058(9) 0.046(8) -0.002(9)
C72 0.19(2) 0.26(2) 0.213(16) 0.091(15) -0.020(17) -0.009(18)
C73 0.066(8) 0.106(8) 0.160(10) 0.026(8) 0.081(7) -0.005(8)
C74 0.082(9) 0.094(8) 0.177(11) 0.048(8) 0.087(8) 0.008(7)
C75 0.100(10) 0.106(8) 0.171(10) 0.037(8) 0.067(8) 0.014(8)
C76 0.077(10) 0.105(7) 0.158(9) 0.024(8) 0.071(7) 0.008(7)

loop_
_atom_type_symbol
_atom_type_description
_atom_type_scat_dispersion_real
_atom_type_scat_dispersion_imag
_atom_type_scat_source
C C 0.0033 0.0016 'International Tables Vol C Tables 4.2.6.8 and 6.1.1.4'
H H 0.0000 0.0000 'International Tables Vol C Tables 4.2.6.8 and 6.1.1.4'
N N 0.0061 0.0033 'International Tables Vol C Tables 4.2.6.8 and 6.1.1.4'
O O 0.0106 0.0060 'International Tables Vol C Tables 4.2.6.8 and 6.1.1.4'
Al Al 0.0645 0.0514 'International Tables Vol C Tables 4.2.6.8 and 6.1.1.4'
Si Si 0.0817 0.0704 'International Tables Vol C Tables 4.2.6.8 and 6.1.1.4'

loop_
_geom_angle_atom_site_label_1
_geom_angle_atom_site_label_2
_geom_angle_atom_site_label_3
_geom_angle
O1 Si1 N1 118.07(12)
O1 Si1 N2 116.52(11)
N1 Si1 N2 104.66(11)
O1 Si1 N3 105.90(11)
N1 Si1 N3 105.55(11)
N2 Si1 N3 104.91(11)
O1 Al1 C39 108.24(13)
O1 Al1 C38 105.23(13)
C39 Al1 C38 112.99(17)
O1 Al1 C37 105.67(13)
C39 Al1 C37 110.86(15)
C38 Al1 C37 113.29(17)
Si1 O1 Al1 166.65(14)
C2 N1 C6 116.9(2)
C2 N1 Si1 120.43(19)
C6 N1 Si1 122.66(19)
C4 N2 C18 116.8(2)
C4 N2 Si1 120.44(18)
C18 N2 Si1 122.53(19)
C3 C2 C1 120.3(3)
C3 C2 N1 119.2(2)
C1 C2 N1 120.4(3)
C30 N3 C34 116.0(3)
C30 N3 Si1 123.6(2)
C34 N3 Si1 120.3(2)
C4 C3 C2 129.6(3)
C32 N4 C35 122.0(3)
C32 N4 C36 121.0(3)
C35 N4 C36 117.0(3)
C3 C4 N2 119.1(3)
C3 C4 C5 121.2(3)
N2 C4 C5 119.7(3)
C7 C6 C11 121.0(3)
C7 C6 N1 119.3(3)
C11 C6 N1 119.7(3)
C8 C7 C6 117.9(3)
C8 C7 C15 119.7(3)
C6 C7 C15 122.4(3)
C9 C8 C7 121.9(3)
C10 C9 C8 120.1(3)
C9 C10 C11 121.2(3)
C10 C11 C6 117.9(3)
C10 C11 C12 118.6(3)
C6 C11 C12 123.5(3)
C11 C12 C13 110.6(3)
C11 C12 C14 112.4(3)
C13 C12 C14 109.8(3)
C16 C15 C7 113.6(3)
C16 C15 C17 109.6(3)
C7 C15 C17 111.3(3)
C19 C18 C23 121.6(3)
C19 C18 N2 120.0(3)
C23 C18 N2 118.3(3)
C20 C19 C18 117.8(3)
C20 C19 C27 118.4(3)
C18 C19 C27 123.7(3)
C21 C20 C19 120.7(3)
C22 C21 C20 120.8(3)
C21 C22 C23 120.6(4)
C22 C23 C18 118.4(3)
C22 C23 C24 118.5(3)
C18 C23 C24 123.1(3)
C25 C24 C23 111.9(3)
C25 C24 C26 110.3(3)
C23 C24 C26 111.5(3)
C29 C27 C19 111.4(3)
C29 C27 C28 110.6(3)
C19 C27 C28 110.6(3)
N3 C30 C31 123.3(3)
C30 C31 C32 120.6(3)
N4 C32 C33 122.1(3)
N4 C32 C31 122.7(3)
C33 C32 C31 115.2(3)
C34 C33 C32 120.7(3)
C33 C34 N3 124.1(3)
C51 C50 C55 120.5(7)
C50 C51 C52 121.0(7)
C51 C52 C53 117.9(8)
C54 C53 C52 120.6(8)
C53 C54 C55 121.1(8)
C54 C55 C50 118.6(7)
C54 C55 C56 120.0(9)
C50 C55 C56 121.2(9)
C85 C80 C81 120.1(9)
C85 C80 C86 119.7(10)
C81 C80 C86 120.2(10)
C82 C81 C80 119.7(10)
C83 C82 C81 120.7(9)
C82 C83 C84 119.1(10)
C85 C84 C83 120.3(9)
C80 C85 C84 120.0(10)
C62 C57 C58 116.9(8)
C59 C58 C57 120.9(9)
C58 C59 C60 120.0(8)
C61 C60 C59 119.0(9)
C60 C61 C62 122.3(9)
C57 C62 C61 120.5(8)
C57 C62 C63 123.4(9)
C61 C62 C63 116.0(9)
C76 C70 C71 121.8(11)
C72 C71 C73 121.4(13)
C72 C71 C70 121.0(13)
C73 C71 C70 117.3(10)
C74 C73 C71 119.4(10)
C73 C74 C75 122.7(11)
C74 C75 C76 117.6(10)
C70 C76 C75 120.3(11)

loop_
_geom_bond_atom_site_label_1
_geom_bond_atom_site_label_2
_geom_bond_distance
Si1 O1 1.547(2)
Si1 N1 1.717(2)
Si1 N2 1.731(2)
Si1 N3 1.837(3)
Al1 O1 1.804(2)
Al1 C39 1.982(4)
Al1 C38 1.993(3)
Al1 C37 2.001(3)
N1 C2 1.419(4)
N1 C6 1.465(4)
C1 C2 1.409(4)
N2 C4 1.414(4)
N2 C18 1.456(3)
C2 C3 1.400(4)
N3 C30 1.355(4)
N3 C34 1.367(4)
C3 C4 1.395(4)
N4 C32 1.337(4)
N4 C35 1.461(4)
N4 C36 1.469(4)
C4 C5 1.424(4)
C6 C7 1.407(4)
C6 C11 1.409(4)
C7 C8 1.385(4)
C7 C15 1.530(4)
C8 C9 1.374(5)
C9 C10 1.363(5)
C10 C11 1.403(4)
C11 C12 1.507(5)
C12 C13 1.530(5)
C12 C14 1.540(4)
C15 C16 1.517(5)
C15 C17 1.534(5)
C18 C19 1.397(4)
C18 C23 1.399(4)
C19 C20 1.392(4)
C19 C27 1.524(5)
C20 C21 1.382(6)
C21 C22 1.365(6)
C22 C23 1.389(4)
C23 C24 1.522(5)
C24 C25 1.520(5)
C24 C26 1.533(5)
C27 C29 1.515(5)
C27 C28 1.528(5)
C30 C31 1.367(4)
C31 C32 1.416(4)
C32 C33 1.416(4)
C33 C34 1.344(4)
C50 C51 1.372(9)
C50 C55 1.391(9)
C51 C52 1.380(10)
C52 C53 1.412(11)
C53 C54 1.356(10)
C54 C55 1.376(10)
C55 C56 1.486(15)
C80 C85 1.374(13)
C80 C81 1.390(12)
C80 C86 1.424(15)
C81 C82 1.386(12)
C82 C83 1.382(13)
C83 C84 1.394(13)
C84 C85 1.393(12)
C57 C62 1.403(11)
C57 C58 1.450(11)
C58 C59 1.402(11)
C59 C60 1.407(11)
C60 C61 1.367(10)
C61 C62 1.404(11)
C62 C63 1.426(12)
C70 C76 1.290(13)
C70 C71 1.385(14)
C71 C72 1.229(17)
C71 C73 1.380(14)
C73 C74 1.307(13)
C74 C75 1.354(14)
C75 C76 1.370(14)

loop_
_platon_squeeze_void_nr
_platon_squeeze_void_average_x
_platon_squeeze_void_average_y
_platon_squeeze_void_average_z
_platon_squeeze_void_volume
_platon_squeeze_void_count_electrons
_platon_squeeze_void_content
1 0.000 0.000 1.000 171 27 ' '
